data_1100607
loop_
_publ_author_name
'M\"ohlen, Michael'
'Neum\"uller, Bernhard'
'Harms, Klaus'
'Krautscheid, Harald'
'Fenske, Dieter'
'Diedenhofen, Michael'
'Frenking, Gernot'
'Dehnicke, Kurt'

_publ_section_title
;
 Tri(phosphorano)borazinium-Ionen
;
_journal_coden_ASTM ZAACAB
_journal_issue 7
_journal_name_full
;
 Zeitschrift fuer Anorganische und Allgemeine Chemie
;
_journal_page_first 1105
_journal_page_last 1110
_journal_paper_doi 10.1002/(sici)1521-3749(199807)624:7<1105::aid-zaac1105>3.0.co;2-t
_journal_volume 624
_journal_year 1998
_chemical_formula_sum 'C18 H48 B3 I3 N3 P3'
_space_group_IT_number 14
_symmetry_cell_setting monoclinic
_symmetry_space_group_name_Hall '-P 2ybc'
_symmetry_space_group_name_H-M 'P 1 21/c 1'
_cell_angle_alpha 90
_cell_angle_beta 97.67(1)
_cell_angle_gamma 90
_cell_formula_units_Z 8
_cell_length_a 22.786(2)
_cell_length_b 19.874(2)
_cell_length_c 14.373(1)
_cod_original_sg_symbol_H-M 'P 21/c'
_cod_database_code 1100607

loop_
_symmetry_equiv_pos_site_id
_symmetry_equiv_pos_as_xyz
1 x,y,z
2 x,1/2-y,1/2+z
3 -x,-y,-z
4 -x,-1/2+y,-1/2-z

loop_
_atom_site_label
_atom_site_type_symbol
_atom_site_fract_x
_atom_site_fract_y
_atom_site_fract_z
I1 I 0.36830(3) 0.26565(4) 0.19114(6)
I2 I 0.18454(3) 0.11893(4) 0.29225(6)
I3 I -0.37612(3) 0.01735(3) 0.14367(7)
I4 I -0.12725(4) 0.24400(4) 0.46813(6)
I5 I 0.07643(4) 0.44974(4) 0.32075(7)
I6 I 0.38336(4) -0.14942(4) 0.37566(8)
B1 B 0.4319(5) 0.1977(5) 0.4478(8)
H1 H 0.4826(42) 0.1721(47) 0.4622(70)
N1 N 0.3764(4) 0.1649(4) 0.4514(6)
P1 P 0.37857(12) 0.08116(12) 0.4695(2)
C1 C 0.4285(5) 0.0612(6) 0.5743(9)
H2 H 0.4688(5) 0.0769(6) 0.5665(9)
H3 H 0.4158(5) 0.0858(6) 0.6281(9)
C2 C 0.4309(6) -0.0137(6) 0.5966(10)
H4 H 0.4585(6) -0.0216(6) 0.6539(10)
H5 H 0.4443(6) -0.0384(6) 0.5443(10)
H6 H 0.3913(6) -0.0294(6) 0.606(1)
C3 C 0.3083(5) 0.0465(6) 0.4798(10)
H7 H 0.2795(5) 0.0647(6) 0.4284(10)
H8 H 0.3104(5) -0.0028(6) 0.4703(10)
C4 C 0.2850(6) 0.0590(7) 0.5712(11)
H9 H 0.2461(6) 0.0378(7) 0.5696(11)
H10 H 0.2813(6) 0.1075(7) 0.5808(11)
H11 H 0.3124(6) 0.0398(7) 0.6228(11)
C5 C 0.4067(6) 0.0450(6) 0.3715(9)
H12 H 0.4465(6) 0.0638(6) 0.3673(9)
H13 H 0.4110(6) -0.0041(6) 0.3814(9)
C6 C 0.3662(6) 0.0580(7) 0.277(1)
H14 H 0.3837(6) 0.0371(7) 0.2255(10)
H15 H 0.3624(6) 0.1066(7) 0.266(1)
H16 H 0.3269(6) 0.0386(7) 0.280(1)
B2 B 0.3773(5) 0.3025(6) 0.3939(9)
H17 H 0.3689(44) 0.3615(54) 0.3929(75)
N2 N 0.4333(3) 0.2674(4) 0.4218(6)
P2 P 0.49885(11) 0.30652(12) 0.4243(2)
C7 C 0.5203(5) 0.3347(5) 0.5412(8)
H18 H 0.5276(5) 0.2949(5) 0.5827(8)
H19 H 0.5581(5) 0.3596(5) 0.5437(8)
C8 C 0.4754(5) 0.3794(6) 0.5789(9)
H20 H 0.4903(5) 0.3928(6) 0.6433(9)
H21 H 0.4381(5) 0.3548(6) 0.5784(9)
H22 H 0.4686(5) 0.4196(6) 0.5394(9)
C9 C 0.5538(4) 0.2499(5) 0.3915(8)
H23 H 0.5905(4) 0.2758(5) 0.3869(8)
H24 H 0.5631(4) 0.2163(5) 0.4421(8)
C10 C 0.5363(5) 0.2125(6) 0.2986(9)
H25 H 0.5688(5) 0.1829(6) 0.2863(9)
H26 H 0.5283(5) 0.2452(6) 0.2474(9)
H27 H 0.5007(5) 0.1856(6) 0.3027(9)
C11 C 0.4918(5) 0.3751(5) 0.3435(8)
H28 H 0.4842(5) 0.3571(5) 0.2788(8)
H29 H 0.4572(5) 0.4027(5) 0.3543(8)
C12 C 0.5467(6) 0.4199(6) 0.3521(10)
H30 H 0.5403(6) 0.4565(6) 0.3063(10)
H31 H 0.5810(6) 0.3931(6) 0.3401(10)
H32 H 0.5539(6) 0.4387(6) 0.4156(10)
B3 B 0.3223(5) 0.2030(6) 0.4514(9)
H33 H 0.2774(39) 0.1790(44) 0.4737(65)
N3 N 0.3233(3) 0.2732(4) 0.4225(6)
P3 P 0.26731(13) 0.32679(14) 0.4286(2)
C13 C 0.2945(6) 0.3886(6) 0.5177(10)
H34 H 0.3080(6) 0.3647(6) 0.5771(10)
H35 H 0.3294(6) 0.4116(6) 0.4978(10)
C14 C 0.2498(9) 0.4413(7) 0.5365(13)
H36 H 0.2679(9) 0.4723(7) 0.5850(13)
H37 H 0.2155(9) 0.4193(7) 0.5581(13)
H38 H 0.2369(9) 0.4664(7) 0.4787(13)
C15 C 0.2473(5) 0.3703(6) 0.3206(10)
H39 H 0.2230(5) 0.4101(6) 0.3316(10)
H40 H 0.2835(5) 0.3863(6) 0.2965(10)
C16 C 0.2129(6) 0.3259(8) 0.2485(12)
H41 H 0.2026(6) 0.3512(8) 0.1901(12)
H42 H 0.1767(6) 0.3106(8) 0.2717(12)
H43 H 0.2371(6) 0.2868(8) 0.2366(12)
C17 C 0.2002(7) 0.2867(8) 0.4452(14)
H44 H 0.1950(7) 0.2473(8) 0.4062(14)
H45 H 0.1674(7) 0.3163(8) 0.4270(14)
C18 C 0.2013(8) 0.2655(9) 0.5481(15)
H46 H 0.1647(8) 0.2435(9) 0.5554(15)
H47 H 0.2337(8) 0.2353(9) 0.5662(15)
H48 H 0.2058(8) 0.3049(9) 0.5871(15)
C19? C 0.2128(13) 0.2724(15) 0.4897(27)
H49? H 0.2317(13) 0.2610(15) 0.5514(27)
H50? H 0.2026(13) 0.2315(15) 0.4556(27)
C20? C 0.1565(15) 0.3161(17) 0.5004(26)
H51? H 0.1292(15) 0.2909(17) 0.5323(26)
H52? H 0.1673(15) 0.3568(17) 0.5345(26)
H53? H 0.1381(15) 0.3271(17) 0.4383(26)
B4 B 0.1840(7) 0.7750(6) 0.2936(17)
H54 H 0.2233(52) 0.7855(56) 0.2686(82)
N4 N 0.1755(3) 0.7036(4) 0.2987(6)
P4 P 0.23212(12) 0.64934(13) 0.3173(2)
C21 C 0.2529(5) 0.6384(6) 0.4411(9)
H55 H 0.2166(5) 0.6341(6) 0.4716(9)
H56 H 0.2755(5) 0.5959(6) 0.4520(9)
C22 C 0.2894(7) 0.6943(8) 0.4861(13)
H57 H 0.2992(7) 0.6853(8) 0.5534(13)
H58 H 0.2670(7) 0.7365(8) 0.4771(13)
H59 H 0.3259(7) 0.6982(8) 0.4575(13)
C23 C 0.2948(5) 0.6799(6) 0.2701(10)
H60 H 0.3026(5) 0.7267(6) 0.2922(10)
H61 H 0.3296(5) 0.6524(6) 0.2951(10)
C24 C 0.2891(7) 0.6793(10) 0.1627(13)
H62 H 0.3256(7) 0.697(1) 0.1426(13)
H63 H 0.2556(7) 0.7075(10) 0.1369(13)
H64 H 0.2826(7) 0.6331(10) 0.1398(13)
C25 C 0.2096(5) 0.5680(5) 0.272(1)
H65 H 0.2453(5) 0.5393(5) 0.2748(10)
H66 H 0.1835(5) 0.5477(5) 0.3142(10)
C26 C 0.1772(6) 0.5652(7) 0.1718(9)
H67 H 0.1672(6) 0.5184(7) 0.1551(9)
H68 H 0.2028(6) 0.5835(7) 0.1284(9)
H69 H 0.1408(6) 0.5919(7) 0.1679(9)
B5 B 0.0772(5) 0.7929(6) 0.2514(10)
H70 H 0.0349(52) 0.8275(60) 0.2061(87)
N5 N 0.1349(3) 0.8196(4) 0.2710(6)
P5 P 0.14614(15) 0.90302(14) 0.2657(3)
C27 C 0.2201(6) 0.9225(7) 0.2688(15)
H71 H 0.2250(6) 0.9719(7) 0.2734(15)
H72 H 0.2426(6) 0.9023(7) 0.3256(15)
C28 C 0.2473(8) 0.8959(10) 0.1773(14)
H73 H 0.2893(8) 0.9083(10) 0.1824(14)
H74 H 0.2258(8) 0.9166(10) 0.1208(14)
H75 H 0.2434(8) 0.8469(10) 0.1731(14)
C29 C 0.1183(35) 0.9184(46) 0.1404(18)
H76 H 0.0773(35) 0.9125(46) 0.1473(18)
H77 H 0.1291(35) 0.8813(46) 0.1035(18)
C30 C 0.1105(18) 0.9742(21) 0.0917(29)
H78 H 0.0854(18) 0.9695(21) 0.0328(29)
H79 H 0.0979(18) 1.0123(21) 0.1250(29)
H80 H 0.1507(18) 0.9805(21) 0.0804(29)
C31 C 0.0892(7) 0.9506(9) 0.3187(14)
H81 H 0.0513(7) 0.9287(9) 0.3103(14)
H82 H 0.0855(7) 0.9963(9) 0.2972(14)
C32 C 0.1279(13) 0.9432(15) 0.4225(22)
H83 H 0.1052(13) 0.9655(15) 0.4650(22)
H84 H 0.1323(13) 0.8966(15) 0.4392(22)
H85 H 0.1663(13) 0.9638(15) 0.4262(22)
C33? C 0.0906(13) 0.9608(15) 0.2033(25)
H86? H 0.1056(13) 1.0059(15) 0.2076(25)
H87? H 0.0514(13) 0.9592(15) 0.2208(25)
C34? C 0.1000(11) 0.9296(14) 0.1032(20)
H88? H 0.0758(11) 0.9538(14) 0.0545(20)
H89? H 0.1404(11) 0.9303(14) 0.0912(20)
H90? H 0.0865(11) 0.8839(14) 0.1043(20)
C35? C 0.1514(18) 0.9312(20) 0.3892(9)
H91? H 0.1720(18) 0.9734(20) 0.3967(9)
H92? H 0.1733(18) 0.899(2) 0.4297(9)
C36? C 0.0825(10) 0.9410(11) 0.4200(17)
H93? H 0.0862(10) 0.9556(11) 0.4841(17)
H94? H 0.0606(10) 0.9739(11) 0.3805(17)
H95? H 0.0619(10) 0.8988(11) 0.4138(17)
C37 C -0.0132(11) 0.6263(11) 0.3331(24)
H96 H 0.0082(11) 0.5886(11) 0.3128(24)
H97 H -0.0547(11) 0.6162(11) 0.3222(24)
H98? H 0.0243(11) 0.6047(11) 0.3514(24)
H99? H -0.0352(11) 0.5971(11) 0.2880(24)
C38 C 0.0001(9) 0.6348(10) 0.4178(15)
H100 H -0.0076(9) 0.5959(10) 0.4538(15)
H101 H 0.0417(9) 0.6447(10) 0.4277(15)
H102 H -0.0216(9) 0.6725(10) 0.4372(15)
C39? C -0.0521(12) 0.6231(14) 0.4249(20)
H103? H -0.0552(12) 0.5776(14) 0.4461(20)
H104? H -0.0303(12) 0.6495(14) 0.4738(20)
H105? H -0.0910(12) 0.6418(14) 0.4091(20)
B6 B 0.1167(6) 0.6797(6) 0.3023(10)
H106 H 0.1098(6) 0.6250(6) 0.3226(10)
N6 N 0.0664(3) 0.7232(4) 0.2757(6)
P6 P -0.00240(14) 0.6918(2) 0.2648(4)
C40 C -0.0543(4) 0.7570(6) 0.2763(9)
H107 H -0.0537(4) 0.7884(6) 0.2229(9)
H108 H -0.0943(4) 0.7367(6) 0.2703(9)
C41 C -0.0451(6) 0.7979(7) 0.3671(10)
H109 H -0.0761(6) 0.8322(7) 0.3655(10)
H110 H -0.0062(6) 0.8199(7) 0.3732(10)
H111 H -0.0469(6) 0.7679(7) 0.4207(10)
C42 C -0.0256(12) 0.6785(14) 0.1378(5)
H112 H -0.0142(12) 0.7172(14) 0.1045(5)
H113 H -0.0679(12) 0.6750(14) 0.1266(5)
C43 C 0.0054(10) 0.6100(11) 0.0970(17)
H114 H -0.008(1) 0.6058(11) 0.0310(17)
H115 H 0.0478(10) 0.6136(11) 0.1069(17)
H116 H -0.0065(10) 0.5710(11) 0.1292(17)
C44? C -0.0147(12) 0.6266(13) 0.1948(20)
H117? H -0.0506(12) 0.6038(13) 0.2037(20)
H118? H 0.0176(12) 0.5953(13) 0.2007(20)
C45? C -0.0208(12) 0.6610(14) 0.1049(22)
H119? H -0.0289(12) 0.6300(14) 0.0536(22)
H120? H -0.0526(12) 0.6929(14) 0.1029(22)
H121? H 0.0155(12) 0.6844(14) 0.0998(22)

loop_
_atom_type_symbol
_atom_type_radius_bond
C 0.68
H 0.23
B 0.83
I 1.40
N 0.68
P 1.05
